data_4507815
loop_
_publ_author_name
'Salazar-Mendoza, Domingo'
'Cruz-Huerta, Jorge'
'H\"opfl, H.'
'Hern\'andez-Ahuactzi, Ir\'an F.'
'Sanchez, Mario'

_publ_section_title
;
 Macrocycles and Coordination Polymers Derived from Self-Complementary
 Tectons Based onN-Containing Boronic Acids
;
_journal_issue 6
_journal_name_full 'Crystal Growth &amp; Design'
_journal_page_first 2441
_journal_paper_doi 10.1021/cg400144t
_journal_volume 13
_journal_year 2013
_chemical_formula_moiety 'C36 H56 B4 N4 O8'
_chemical_formula_sum 'C36 H56 B4 N4 O8'
_chemical_formula_weight 716.09
_chemical_name_systematic
;

 ?

;
_space_group_IT_number 15
_symmetry_cell_setting monoclinic
_symmetry_space_group_name_Hall '-C 2yc'
_symmetry_space_group_name_H-M 'C 1 2/c 1'
_atom_sites_solution_hydrogens geom
_atom_sites_solution_primary direct
_atom_sites_solution_secondary difmap
_audit_creation_method SHELXL-97
_cell_angle_alpha 90.00
_cell_angle_beta 99.497(2)
_cell_angle_gamma 90.00
_cell_formula_units_Z 4
_cell_length_a 16.673(2)
_cell_length_b 11.8338(15)
_cell_length_c 21.255(3)
_cell_measurement_reflns_used 4168
_cell_measurement_temperature 173(2)
_cell_measurement_theta_max 28.21
_cell_measurement_theta_min 2.24
_cell_volume 4136.2(9)
_computing_cell_refinement 'Bruker SAINT'
_computing_data_collection 'Bruker SMART'
_computing_data_reduction 'Bruker SAINT'
_computing_molecular_graphics 'Bruker SHELXTL'
_computing_publication_material 'Bruker SHELXTL'
_computing_structure_refinement 'SHELXL-97 (Sheldrick, 1997)'
_computing_structure_solution 'SHELXS-97 (Sheldrick, 1990)'
_diffrn_ambient_temperature 173(2)
_diffrn_measured_fraction_theta_full 1.000
_diffrn_measured_fraction_theta_max 1.000
_diffrn_measurement_device_type 'CCD area detector'
_diffrn_measurement_method 'phi and omega scans'
_diffrn_radiation_monochromator graphite
_diffrn_radiation_source 'fine-focus sealed tube'
_diffrn_radiation_type MoK\a
_diffrn_radiation_wavelength 0.71073
_diffrn_reflns_av_R_equivalents 0.0477
_diffrn_reflns_av_sigmaI/netI 0.0515
_diffrn_reflns_limit_h_max 16
_diffrn_reflns_limit_h_min -18
_diffrn_reflns_limit_k_max 13
_diffrn_reflns_limit_k_min -13
_diffrn_reflns_limit_l_max 23
_diffrn_reflns_limit_l_min -20
_diffrn_reflns_number 10102
_diffrn_reflns_theta_full 23.00
_diffrn_reflns_theta_max 23.00
_diffrn_reflns_theta_min 1.94
_exptl_absorpt_coefficient_mu 0.079
_exptl_absorpt_correction_T_max 0.9883
_exptl_absorpt_correction_T_min 0.9617
_exptl_absorpt_correction_type multi-scan
_exptl_absorpt_process_details SADABS
_exptl_crystal_colour colorless
_exptl_crystal_density_diffrn 1.150
_exptl_crystal_density_method 'not measured'
_exptl_crystal_description 'rectangular prism'
_exptl_crystal_F_000 1536
_exptl_crystal_size_max 0.50
_exptl_crystal_size_mid 0.32
_exptl_crystal_size_min 0.15
_refine_diff_density_max 0.321
_refine_diff_density_min -0.268
_refine_diff_density_rms 0.061
_refine_ls_extinction_method none
_refine_ls_goodness_of_fit_ref 1.290
_refine_ls_hydrogen_treatment constr
_refine_ls_matrix_type full
_refine_ls_number_parameters 239
_refine_ls_number_reflns 2883
_refine_ls_number_restraints 8
_refine_ls_restrained_S_all 1.291
_refine_ls_R_factor_all 0.1414
_refine_ls_R_factor_gt 0.1183
_refine_ls_shift/su_max 0.001
_refine_ls_shift/su_mean 0.000
_refine_ls_structure_factor_coef Fsqd
_refine_ls_weighting_details 'calc w=1/[\s^2^(Fo^2^)+(0.0638P)^2^+21.6968P] where P=(Fo^2^+2Fc^2^)/3'
_refine_ls_weighting_scheme calc
_refine_ls_wR_factor_gt 0.2335
_refine_ls_wR_factor_ref 0.2448
_reflns_number_gt 2380
_reflns_number_total 2883
_reflns_threshold_expression >2sigma(I)
_cod_data_source_file cg400144t_si_001.cif
_cod_data_source_block d1salazm
_cod_depositor_comments
;
The following automatic conversions were performed:

'_symmetry_cell_setting' value 'Monoclinic' changed to 'monoclinic'
according to /home/saulius/struct/CIF-dictionaries/cif_core.dic
dictionary named 'cif_core.dic' version 2.3.1 from 2005-06-27.

Automatic conversion script
Id: cif_fix_values 1891 2012-01-12 08:04:46Z andrius 
;
_cod_original_cell_volume 4136.3(9)
_cod_original_sg_symbol_H-M C2/c
_cod_database_code 4507815

loop_
_symmetry_equiv_pos_as_xyz
'x, y, z'
'-x, y, -z+1/2'
'x+1/2, y+1/2, z'
'-x+1/2, y+1/2, -z+1/2'
'-x, -y, -z'
'x, -y, z-1/2'
'-x+1/2, -y+1/2, -z'
'x+1/2, -y+1/2, z-1/2'

loop_
_atom_site_label
_atom_site_type_symbol
_atom_site_fract_x
_atom_site_fract_y
_atom_site_fract_z
_atom_site_U_iso_or_equiv
_atom_site_adp_type
_atom_site_occupancy
_atom_site_symmetry_multiplicity
_atom_site_calc_flag
_atom_site_refinement_flags
_atom_site_disorder_assembly
_atom_site_disorder_group
B1 B 0.7805(4) 0.3028(6) 0.2492(3) 0.0307(16) Uani 1 1 d . . .
N1 N 0.8496(3) 0.3752(4) 0.2967(2) 0.0241(12) Uani 0.50 1 d P A -1
C2B C 0.8496(3) 0.3752(4) 0.2967(2) 0.0241(12) Uani 0.50 1 d P A -2
C1 C 0.9048(3) 0.3203(4) 0.3417(2) 0.0246(13) Uani 0.50 1 d P A -1
H1 H 0.8992 0.2409 0.3461 0.030 Uiso 0.50 1 calc PR A -1
C1B C 0.9048(3) 0.3203(4) 0.3417(2) 0.0246(13) Uani 0.50 1 d P A -2
H1B H 0.8992 0.2409 0.3461 0.030 Uiso 0.50 1 calc PR A -2
C2 C 0.9670(3) 0.3731(4) 0.3804(2) 0.0258(12) Uani 0.50 1 d P A -1
N1B N 0.9670(3) 0.3731(4) 0.3804(2) 0.0258(12) Uani 0.50 1 d P A -2
C3 C 0.9721(3) 0.4880(5) 0.3747(3) 0.0334(14) Uani 0.50 1 d P A -1
H3 H 1.0139 0.5281 0.4014 0.040 Uiso 0.50 1 calc PR A -1
C5B C 0.9721(3) 0.4880(5) 0.3747(3) 0.0334(14) Uani 0.50 1 d P A -2
H5B H 1.0139 0.5281 0.4014 0.040 Uiso 0.50 1 calc PR A -2
C4 C 0.9178(4) 0.5459(5) 0.3312(3) 0.0401(16) Uani 0.50 1 d P A -1
H4 H 0.9225 0.6256 0.3278 0.048 Uiso 0.50 1 calc PR A -1
C4B C 0.9178(4) 0.5459(5) 0.3312(3) 0.0401(16) Uani 0.50 1 d P A -2
H4B H 0.9225 0.6256 0.3278 0.048 Uiso 0.50 1 calc PR A -2
C5 C 0.8564(3) 0.4893(5) 0.2923(3) 0.0311(14) Uani 0.50 1 d P A -1
H5 H 0.8187 0.5302 0.2623 0.037 Uiso 0.50 1 calc PR A -1
C3B C 0.8564(3) 0.4893(5) 0.2923(3) 0.0311(14) Uani 0.50 1 d P A -2
H3B H 0.8187 0.5302 0.2623 0.037 Uiso 0.50 1 calc PR A -2
O1 O 0.7425(2) 0.2182(3) 0.28237(17) 0.0296(10) Uani 1 1 d D A .
C6A C 0.6932(6) 0.2551(9) 0.3259(4) 0.0438(14) Uani 0.692(11) 1 d PD A 1
H6A1 H 0.6454 0.2963 0.3031 0.053 Uiso 0.692(11) 1 calc PR A 1
H6A2 H 0.7243 0.3070 0.3574 0.053 Uiso 0.692(11) 1 calc PR A 1
C7A C 0.6654(7) 0.1529(9) 0.3597(5) 0.0591(19) Uani 0.692(11) 1 d PD A 1
H7A1 H 0.6383 0.0992 0.3280 0.089 Uiso 0.692(11) 1 calc PR A 1
H7A2 H 0.6274 0.1769 0.3876 0.089 Uiso 0.692(11) 1 calc PR A 1
H7A3 H 0.7127 0.1164 0.3852 0.089 Uiso 0.692(11) 1 calc PR A 1
C6B C 0.7093(11) 0.247(2) 0.3372(8) 0.0438(14) Uani 0.308(11) 1 d PD A 2
H6B1 H 0.7100 0.3298 0.3432 0.053 Uiso 0.308(11) 1 calc PR A 2
H6B2 H 0.7413 0.2116 0.3755 0.053 Uiso 0.308(11) 1 calc PR A 2
C7B C 0.6231(13) 0.204(2) 0.3269(12) 0.0591(19) Uani 0.308(11) 1 d PD A 2
H7B1 H 0.5921 0.2390 0.2888 0.089 Uiso 0.308(11) 1 calc PR A 2
H7B2 H 0.5978 0.2220 0.3641 0.089 Uiso 0.308(11) 1 calc PR A 2
H7B3 H 0.6233 0.1214 0.3211 0.089 Uiso 0.308(11) 1 calc PR A 2
O2 O 0.7311(2) 0.3849(3) 0.21203(17) 0.0280(9) Uani 1 1 d . A .
C8 C 0.6710(4) 0.3446(5) 0.1634(3) 0.0536(19) Uani 1 1 d D . .
H8A H 0.6238 0.3174 0.1819 0.064 Uiso 1 1 calc R A 1
H8B H 0.6926 0.2802 0.1416 0.064 Uiso 1 1 calc R A 1
C9A C 0.6446(9) 0.4361(9) 0.1164(6) 0.0591(19) Uani 0.622(15) 1 d PD A 1
H9A1 H 0.6303 0.5035 0.1389 0.089 Uiso 0.622(15) 1 calc PR A 1
H9A2 H 0.5971 0.4107 0.0862 0.089 Uiso 0.622(15) 1 calc PR A 1
H9A3 H 0.6890 0.4542 0.0932 0.089 Uiso 0.622(15) 1 calc PR A 1
C9B C 0.6083(11) 0.4290(15) 0.1379(11) 0.0591(19) Uani 0.378(15) 1 d PD A 2
H9B1 H 0.6348 0.4976 0.1256 0.089 Uiso 0.378(15) 1 calc PR A 2
H9B2 H 0.5755 0.4476 0.1708 0.089 Uiso 0.378(15) 1 calc PR A 2
H9B3 H 0.5730 0.3977 0.1005 0.089 Uiso 0.378(15) 1 calc PR A 2
B2 B 1.0355(4) 0.2992(6) 0.4278(3) 0.0291(16) Uani 1 1 d . . .
N2 N 1.0812(3) 0.2270(4) 0.3778(2) 0.0256(12) Uani 0.50 1 d P A -1
C11B C 1.0812(3) 0.2270(4) 0.3778(2) 0.0256(12) Uani 0.50 1 d P A -2
C10 C 1.1302(3) 0.2806(4) 0.3417(3) 0.0270(13) Uani 0.50 1 d P A -1
H10 H 1.1405 0.3588 0.3492 0.032 Uiso 0.50 1 calc PR A -1
C10B C 1.1302(3) 0.2806(4) 0.3417(3) 0.0270(13) Uani 0.50 1 d P A -2
H10B H 1.1405 0.3588 0.3492 0.032 Uiso 0.50 1 calc PR A -2
C11 C 1.1653(3) 0.2294(4) 0.2954(2) 0.0248(12) Uani 0.50 1 d P . -1
N2B N 1.1653(3) 0.2294(4) 0.2954(2) 0.0248(12) Uani 0.50 1 d P . -2
C12 C 1.1510(3) 0.1152(5) 0.2864(3) 0.0293(14) Uani 0.50 1 d P A -1
H12 H 1.1754 0.0758 0.2555 0.035 Uiso 0.50 1 calc PR A -1
C14B C 1.1510(3) 0.1152(5) 0.2864(3) 0.0293(14) Uani 0.50 1 d P A -2
H14B H 1.1754 0.0758 0.2555 0.035 Uiso 0.50 1 calc PR A -2
C13 C 1.1019(3) 0.0581(5) 0.3214(3) 0.0330(14) Uani 0.50 1 d P A -1
H13 H 1.0912 -0.0201 0.3139 0.040 Uiso 0.50 1 calc PR A -1
C13B C 1.1019(3) 0.0581(5) 0.3214(3) 0.0330(14) Uani 0.50 1 d P A -2
H13B H 1.0912 -0.0201 0.3139 0.040 Uiso 0.50 1 calc PR A -2
C14 C 1.0682(3) 0.1138(5) 0.3673(3) 0.0322(14) Uani 0.50 1 d P A -1
H14 H 1.0354 0.0733 0.3922 0.039 Uiso 0.50 1 calc PR A -1
C12B C 1.0682(3) 0.1138(5) 0.3673(3) 0.0322(14) Uani 0.50 1 d P A -2
H12B H 1.0354 0.0733 0.3922 0.039 Uiso 0.50 1 calc PR A -2
O3 O 1.0871(2) 0.3801(3) 0.46237(16) 0.0318(10) Uani 1 1 d . A .
C15 C 1.1509(4) 0.3427(5) 0.5084(3) 0.0438(14) Uani 1 1 d . . .
H15A H 1.1818 0.2835 0.4897 0.053 Uiso 1 1 calc R A .
H15B H 1.1286 0.3086 0.5444 0.053 Uiso 1 1 calc R . .
C16 C 1.2069(4) 0.4366(6) 0.5327(3) 0.0518(19) Uani 1 1 d . A .
H16A H 1.2348 0.4636 0.4984 0.078 Uiso 1 1 calc R . .
H16B H 1.2472 0.4094 0.5683 0.078 Uiso 1 1 calc R . .
H16C H 1.1756 0.4986 0.5473 0.078 Uiso 1 1 calc R . .
O4 O 0.9980(2) 0.2150(3) 0.46125(17) 0.0339(10) Uani 1 1 d . A .
C17 C 0.9467(4) 0.2475(5) 0.5048(3) 0.0416(16) Uani 1 1 d D . .
H17A H 0.9091 0.3081 0.4863 0.050 Uiso 1 1 calc R A 1
H17B H 0.9794 0.2757 0.5448 0.050 Uiso 1 1 calc R A 1
C18A C 0.8999(17) 0.1436(15) 0.5174(11) 0.0591(19) Uani 0.57(4) 1 d PD A 1
H18A H 0.8641 0.1208 0.4782 0.089 Uiso 0.57(4) 1 calc PR A 1
H18B H 0.8671 0.1601 0.5506 0.089 Uiso 0.57(4) 1 calc PR A 1
H18C H 0.9379 0.0821 0.5318 0.089 Uiso 0.57(4) 1 calc PR A 1
C18B C 0.8733(16) 0.174(3) 0.5021(14) 0.0591(19) Uani 0.43(4) 1 d PD A 2
H18D H 0.8406 0.1781 0.4594 0.089 Uiso 0.43(4) 1 calc PR A 2
H18E H 0.8408 0.2000 0.5337 0.089 Uiso 0.43(4) 1 calc PR A 2
H18F H 0.8904 0.0957 0.5115 0.089 Uiso 0.43(4) 1 calc PR A 2

loop_
_atom_site_aniso_label
_atom_site_aniso_U_11
_atom_site_aniso_U_22
_atom_site_aniso_U_33
_atom_site_aniso_U_23
_atom_site_aniso_U_13
_atom_site_aniso_U_12
B1 0.024(3) 0.027(4) 0.043(4) -0.002(3) 0.009(3) -0.001(3)
N1 0.026(3) 0.024(3) 0.026(3) 0.004(2) 0.013(2) 0.007(2)
C2B 0.026(3) 0.024(3) 0.026(3) 0.004(2) 0.013(2) 0.007(2)
C1 0.031(3) 0.022(3) 0.022(3) 0.002(2) 0.010(2) 0.000(2)
C1B 0.031(3) 0.022(3) 0.022(3) 0.002(2) 0.010(2) 0.000(2)
C2 0.024(3) 0.025(3) 0.029(3) -0.001(2) 0.008(2) -0.003(2)
N1B 0.024(3) 0.025(3) 0.029(3) -0.001(2) 0.008(2) -0.003(2)
C3 0.031(3) 0.030(3) 0.040(4) -0.008(3) 0.007(3) 0.002(3)
C5B 0.031(3) 0.030(3) 0.040(4) -0.008(3) 0.007(3) 0.002(3)
C4 0.042(4) 0.022(3) 0.057(4) 0.001(3) 0.012(3) -0.004(3)
C4B 0.042(4) 0.022(3) 0.057(4) 0.001(3) 0.012(3) -0.004(3)
C5 0.027(3) 0.029(3) 0.039(3) 0.009(3) 0.014(3) 0.009(3)
C3B 0.027(3) 0.029(3) 0.039(3) 0.009(3) 0.014(3) 0.009(3)
O1 0.033(2) 0.021(2) 0.039(2) -0.0063(17) 0.0215(18) -0.0056(17)
C6A 0.040(3) 0.045(3) 0.045(3) -0.001(3) 0.004(3) 0.002(2)
C7A 0.069(5) 0.059(4) 0.056(5) -0.006(3) 0.030(3) -0.010(3)
C6B 0.040(3) 0.045(3) 0.045(3) -0.001(3) 0.004(3) 0.002(2)
C7B 0.069(5) 0.059(4) 0.056(5) -0.006(3) 0.030(3) -0.010(3)
O2 0.026(2) 0.024(2) 0.031(2) -0.0084(17) -0.0034(17) 0.0024(16)
C8 0.044(4) 0.037(4) 0.071(5) -0.005(4) -0.018(4) 0.001(3)
C9A 0.069(5) 0.059(4) 0.056(5) -0.006(3) 0.030(3) -0.010(3)
C9B 0.069(5) 0.059(4) 0.056(5) -0.006(3) 0.030(3) -0.010(3)
B2 0.030(4) 0.028(4) 0.027(4) 0.002(3) -0.001(3) -0.004(3)
N2 0.024(3) 0.029(3) 0.023(3) 0.007(2) 0.001(2) 0.007(2)
C11B 0.024(3) 0.029(3) 0.023(3) 0.007(2) 0.001(2) 0.007(2)
C10 0.030(3) 0.017(3) 0.032(3) -0.002(3) -0.003(3) -0.003(3)
C10B 0.030(3) 0.017(3) 0.032(3) -0.002(3) -0.003(3) -0.003(3)
C11 0.022(3) 0.018(3) 0.031(3) -0.004(2) -0.003(2) 0.009(2)
N2B 0.022(3) 0.018(3) 0.031(3) -0.004(2) -0.003(2) 0.009(2)
C12 0.025(3) 0.032(3) 0.029(3) -0.010(3) -0.002(3) 0.005(3)
C14B 0.025(3) 0.032(3) 0.029(3) -0.010(3) -0.002(3) 0.005(3)
C13 0.032(3) 0.018(3) 0.050(4) -0.005(3) 0.008(3) 0.001(3)
C13B 0.032(3) 0.018(3) 0.050(4) -0.005(3) 0.008(3) 0.001(3)
C14 0.028(3) 0.020(3) 0.049(4) 0.011(3) 0.006(3) -0.002(2)
C12B 0.028(3) 0.020(3) 0.049(4) 0.011(3) 0.006(3) -0.002(2)
O3 0.028(2) 0.041(2) 0.025(2) -0.0028(18) -0.0028(17) 0.0063(18)
C15 0.040(3) 0.045(3) 0.045(3) -0.001(3) 0.004(3) 0.002(2)
C16 0.034(4) 0.059(5) 0.056(4) 0.001(4) -0.011(3) 0.001(3)
O4 0.042(2) 0.032(2) 0.031(2) 0.0061(18) 0.0174(19) 0.0051(19)
C17 0.047(4) 0.043(4) 0.040(4) -0.009(3) 0.025(3) -0.003(3)
C18A 0.069(5) 0.059(4) 0.056(5) -0.006(3) 0.030(3) -0.010(3)
C18B 0.069(5) 0.059(4) 0.056(5) -0.006(3) 0.030(3) -0.010(3)

loop_
_atom_type_symbol
_atom_type_description
_atom_type_scat_dispersion_real
_atom_type_scat_dispersion_imag
_atom_type_scat_source
C C 0.0033 0.0016 'International Tables Vol C Tables 4.2.6.8 and 6.1.1.4'
H H 0.0000 0.0000 'International Tables Vol C Tables 4.2.6.8 and 6.1.1.4'
B B 0.0013 0.0007 'International Tables Vol C Tables 4.2.6.8 and 6.1.1.4'
N N 0.0061 0.0033 'International Tables Vol C Tables 4.2.6.8 and 6.1.1.4'
O O 0.0106 0.0060 'International Tables Vol C Tables 4.2.6.8 and 6.1.1.4'

loop_
_geom_angle_atom_site_label_1
_geom_angle_atom_site_label_2
_geom_angle_atom_site_label_3
_geom_angle
_geom_angle_site_symmetry_3
O2 B1 O1 119.2(5) .
O2 B1 N1 105.5(4) .
O1 B1 N1 112.6(5) .
O2 B1 N2B 111.1(5) 2_755
O1 B1 N2B 104.0(4) 2_755
N1 B1 N2B 103.4(4) 2_755
O2 B1 C11 111.1(5) 2_755
O1 B1 C11 104.0(4) 2_755
N1 B1 C11 103.4(4) 2_755
C5 N1 C1 117.7(5) .
C5 N1 B1 122.2(5) .
C1 N1 B1 120.1(4) .
C2 C1 N1 123.9(5) .
C1 C2 C3 117.0(5) .
C1 C2 B2 120.5(5) .
C3 C2 B2 122.4(5) .
C4 C3 C2 120.9(5) .
C3 C4 C5 120.4(6) .
N1 C5 C4 120.1(5) .
C6A O1 B1 117.5(6) .
C6B O1 B1 120.3(12) .
O1 C6A C7A 108.7(8) .
O1 C6B C7B 107.0(14) .
C8 O2 B1 117.0(4) .
O2 C8 C9B 114.6(9) .
O2 C8 C9A 110.1(7) .
O3 B2 O4 119.7(5) .
O3 B2 C2 105.1(5) .
O4 B2 C2 111.1(4) .
O3 B2 N2 112.4(5) .
O4 B2 N2 104.3(5) .
C2 B2 N2 103.2(4) .
C10 N2 C14 117.2(5) .
C10 N2 B2 120.4(5) .
C14 N2 B2 122.3(5) .
N2 C10 C11 124.4(5) .
C10 C11 C12 116.8(5) .
C10 C11 B1 121.2(4) 2_755
C12 C11 B1 122.0(5) 2_755
C13 C12 C11 120.8(5) .
C12 C13 C14 120.0(5) .
N2 C14 C13 120.8(5) .
C15 O3 B2 118.7(5) .
O3 C15 C16 111.6(5) .
C17 O4 B2 119.9(5) .
O4 C17 C18B 113.4(10) .
O4 C17 C18A 106.4(9) .

loop_
_geom_bond_atom_site_label_1
_geom_bond_atom_site_label_2
_geom_bond_distance
_geom_bond_site_symmetry_2
B1 O2 1.426(7) .
B1 O1 1.431(7) .
B1 N1 1.644(8) .
B1 N2B 1.660(8) 2_755
B1 C11 1.660(8) 2_755
N1 C5 1.360(7) .
N1 C1 1.376(7) .
C1 C2 1.364(7) .
C2 C3 1.370(7) .
C2 B2 1.644(8) .
C3 C4 1.366(8) .
C4 C5 1.380(8) .
O1 C6A 1.405(7) .
O1 C6B 1.411(10) .
C6A C7A 1.517(9) .
C6B C7B 1.507(10) .
O2 C8 1.400(7) .
C8 C9B 1.483(9) .
C8 C9A 1.489(8) .
B2 O3 1.410(7) .
B2 O4 1.427(7) .
B2 N2 1.645(8) .
N2 C10 1.365(7) .
N2 C14 1.369(7) .
C10 C11 1.367(7) .
C11 C12 1.379(7) .
C11 B1 1.660(8) 2_755
C12 C13 1.373(8) .
C13 C14 1.373(8) .
O3 C15 1.393(7) .
C15 C16 1.487(8) .
O4 C17 1.412(6) .
C17 C18B 1.495(9) .
C17 C18A 1.505(9) .

loop_
_geom_torsion_atom_site_label_1
_geom_torsion_atom_site_label_2
_geom_torsion_atom_site_label_3
_geom_torsion_atom_site_label_4
_geom_torsion
_geom_torsion_site_symmetry_1
_geom_torsion_site_symmetry_4
O2 B1 N1 C5 -5.6(7) . .
O1 B1 N1 C5 -137.2(5) . .
N2B B1 N1 C5 111.2(5) 2_755 .
C11 B1 N1 C5 111.2(5) 2_755 .
O2 B1 N1 C1 176.5(4) . .
O1 B1 N1 C1 44.8(7) . .
N2B B1 N1 C1 -66.8(6) 2_755 .
C11 B1 N1 C1 -66.8(6) 2_755 .
C5 N1 C1 C2 -2.2(8) . .
B1 N1 C1 C2 175.9(5) . .
N1 C1 C2 C3 2.2(8) . .
N1 C1 C2 B2 -173.9(5) . .
C1 C2 C3 C4 -1.3(8) . .
B2 C2 C3 C4 174.7(5) . .
C2 C3 C4 C5 0.4(9) . .
C1 N1 C5 C4 1.1(8) . .
B1 N1 C5 C4 -176.9(5) . .
C3 C4 C5 N1 -0.3(9) . .
O2 B1 O1 C6A -57.2(8) . .
N1 B1 O1 C6A 67.2(7) . .
N2B B1 O1 C6A 178.5(6) 2_755 .
C11 B1 O1 C6A 178.5(6) 2_755 .
O2 B1 O1 C6B -72.8(12) . .
N1 B1 O1 C6B 51.5(12) . .
N2B B1 O1 C6B 162.8(11) 2_755 .
C11 B1 O1 C6B 162.8(11) 2_755 .
C6B O1 C6A C7A -70(6) . .
B1 O1 C6A C7A -175.0(8) . .
C6A O1 C6B C7B 46(5) . .
B1 O1 C6B C7B 128.0(19) . .
O1 B1 O2 C8 -57.5(7) . .
N1 B1 O2 C8 174.7(5) . .
N2B B1 O2 C8 63.3(6) 2_755 .
C11 B1 O2 C8 63.3(6) 2_755 .
B1 O2 C8 C9B 164.6(12) . .
B1 O2 C8 C9A -161.0(8) . .
C1 C2 B2 O3 -177.2(5) . .
C3 C2 B2 O3 7.0(7) . .
C1 C2 B2 O4 -46.4(7) . .
C3 C2 B2 O4 137.7(5) . .
C1 C2 B2 N2 64.9(6) . .
C3 C2 B2 N2 -111.0(5) . .
O3 B2 N2 C10 -42.8(6) . .
O4 B2 N2 C10 -173.9(4) . .
C2 B2 N2 C10 69.9(5) . .
O3 B2 N2 C14 141.6(5) . .
O4 B2 N2 C14 10.5(6) . .
C2 B2 N2 C14 -105.7(5) . .
C14 N2 C10 C11 1.2(7) . .
B2 N2 C10 C11 -174.6(4) . .
N2 C10 C11 C12 -1.4(7) . .
N2 C10 C11 B1 176.3(5) . 2_755
C10 C11 C12 C13 1.7(7) . .
B1 C11 C12 C13 -176.0(5) 2_755 .
C11 C12 C13 C14 -1.8(8) . .
C10 N2 C14 C13 -1.3(8) . .
B2 N2 C14 C13 174.4(5) . .
C12 C13 C14 N2 1.6(8) . .
O4 B2 O3 C15 52.7(7) . .
C2 B2 O3 C15 178.3(5) . .
N2 B2 O3 C15 -70.1(6) . .
B2 O3 C15 C16 170.8(5) . .
O3 B2 O4 C17 58.9(7) . .
C2 B2 O4 C17 -63.8(6) . .
N2 B2 O4 C17 -174.4(4) . .
B2 O4 C17 C18B 140.4(18) . .
B2 O4 C17 C18A 164.7(13) . .
